data_9011832
loop_
_publ_author_name
'Bonazzi, P.'
'Bindi, L.'
'Medenbach, O.'
'Pagano, R.'
'Lampronti, G. I.'
'Menchetti, S.'

_publ_section_title
;Olmiite, CaMn[SiO3(OH)](OH), the Mn-dominant analogue of poldervaartite, a
 new mineral species from Kalahari manganese fields (Republic of South Africa)
;
_journal_name_full 'Mineralogical Magazine'
_journal_page_first 193
_journal_page_last 201
_journal_paper_doi 10.1180/minmag.2007.071.2.193
_journal_volume 71
_journal_year 2007
_chemical_compound_source 'N'Chwaning II mine, Republic of South Africa'
_chemical_formula_sum 'Ca1.14 Fe0.01 H2 Mn0.84 O5 Si'
_chemical_name_mineral Olmiite
_space_group_IT_number 61
_symmetry_space_group_name_Hall '-P 2ac 2ab'
_symmetry_space_group_name_H-M 'P b c a'
_cell_angle_alpha 90
_cell_angle_beta 90
_cell_angle_gamma 90
_cell_length_a 9.249
_cell_length_b 9.076
_cell_length_c 10.342
_cell_formula_units_Z 8
_cell_volume 868.148
_database_code_amcsd 0014579
_exptl_crystal_density_diffrn 3.099
_cod_original_formula_sum 'Ca1.14 Mn.84 Fe.01 Si O5 H2'
_cod_database_code 9011832

loop_
_space_group_symop_operation_xyz
x,y,z
x,1/2-y,1/2+z
-x,1/2+y,1/2-z
1/2-x,1/2+y,z
1/2+x,1/2-y,-z
1/2+x,y,1/2-z
1/2-x,-y,1/2+z
-x,-y,-z

loop_
_atom_site_aniso_label
_atom_site_aniso_U_11
_atom_site_aniso_U_22
_atom_site_aniso_U_33
_atom_site_aniso_U_12
_atom_site_aniso_U_13
_atom_site_aniso_U_23
Ca 0.01000 0.00990 0.00770 -0.00030 0.00050 0.00020
MnM2 0.01180 0.01040 0.00860 -0.00230 -0.00060 -0.00010
CaM2 0.01180 0.01040 0.00860 -0.00230 -0.00060 -0.00010
FeM2 0.01180 0.01040 0.00860 -0.00230 -0.00060 -0.00010
Si 0.00960 0.00760 0.00650 -0.00010 -0.00010 -0.00020
O2 0.01010 0.01280 0.00940 -0.00140 -0.00180 -0.00170
O3 0.01640 0.01170 0.00860 0.00220 0.00370 0.00200
O4 0.01410 0.01520 0.01270 -0.00160 0.00060 0.00120
O5 0.01220 0.01290 0.00990 0.00230 0.00090 -0.00070
O1 0.02500 0.00760 0.01230 0.00270 -0.00670 -0.00030

loop_
_atom_site_label
_atom_site_fract_x
_atom_site_fract_y
_atom_site_fract_z
_atom_site_occupancy
_atom_site_U_iso_or_equiv
Ca 0.15329 0.49245 0.39231 1.00000 0.00920
MnM2 0.50894 0.33741 0.43030 0.84000 0.01030
CaM2 0.50894 0.33741 0.43030 0.14000 0.01030
FeM2 0.50894 0.33741 0.43030 0.01000 0.01030
Si 0.32771 0.21852 0.65915 1.00000 0.00790
O2 0.94410 0.35440 0.43910 1.00000 0.01070
O3 0.10090 0.71440 0.28810 1.00000 0.01220
O4 0.40050 0.55090 0.40120 1.00000 0.01400
O5 0.19560 0.39530 0.18740 1.00000 0.01170
O1 0.25090 0.35680 0.57670 1.00000 0.01510
H1 0.24900 0.44100 0.61900 1.00000 0.04000
H2 0.43000 0.59500 0.33900 1.00000 0.04000

loop_
_cod_related_entry_id
_cod_related_entry_database
_cod_related_entry_code
1 AMCSD 0014579
